data_4084938
loop_
_publ_author_name
'Zhai, Feng'
'Jordan, Richard F.'

_publ_section_title
;
 Hydrogen Bonding Behavior of Amide-Functionalized \a-Diimine Palladium
 Complexes
;
_journal_issue 24
_journal_name_full Organometallics
_journal_page_first 7176
_journal_paper_doi 10.1021/om500978n
_journal_volume 33
_journal_year 2014
_chemical_formula_sum 'C31 H44 F6 N5 O Pd Sb'
_chemical_formula_weight 844.86
_chemical_name_systematic
; 
 ? 
;
_space_group_crystal_system monoclinic
_space_group_IT_number 14
_symmetry_space_group_name_Hall '-P 2ybc'
_symmetry_space_group_name_H-M 'P 1 21/c 1'
_atom_sites_solution_hydrogens geom
_atom_sites_solution_primary direct
_atom_sites_solution_secondary difmap
_audit_creation_method SHELXL-97
_cell_angle_alpha 90.00
_cell_angle_beta 110.649(2)
_cell_angle_gamma 90.00
_cell_formula_units_Z 4
_cell_length_a 10.4432(5)
_cell_length_b 13.8723(6)
_cell_length_c 26.0265(9)
_cell_measurement_temperature 100(2)
_cell_volume 3528.3(3)
_computing_structure_refinement 'SHELXL-97 (Sheldrick, 1997)'
_computing_structure_solution 'SHELXS-97 (Sheldrick, 1990)'
_diffrn_ambient_temperature 100(2)
_diffrn_measured_fraction_theta_full 0.997
_diffrn_measured_fraction_theta_max 0.997
_diffrn_radiation_monochromator graphite
_diffrn_radiation_source 'fine-focus sealed tube'
_diffrn_radiation_type MoK\a
_diffrn_radiation_wavelength 0.71073
_diffrn_reflns_av_R_equivalents 0.0725
_diffrn_reflns_av_sigmaI/netI 0.0228
_diffrn_reflns_limit_h_max 12
_diffrn_reflns_limit_h_min -12
_diffrn_reflns_limit_k_max 16
_diffrn_reflns_limit_k_min -16
_diffrn_reflns_limit_l_max 31
_diffrn_reflns_limit_l_min -30
_diffrn_reflns_number 114041
_diffrn_reflns_theta_full 25.11
_diffrn_reflns_theta_max 25.11
_diffrn_reflns_theta_min 2.16
_exptl_absorpt_coefficient_mu 1.338
_exptl_absorpt_correction_T_max 0.745
_exptl_absorpt_correction_T_min 0.675
_exptl_absorpt_correction_type multi-scan
_exptl_absorpt_process_details
;
absorption corrections were made based on correspondance of
equivalent intensities usingprogram SADABS (G. Sheldrick, Bruker 
Analytical X-ray Systems, Madison, WI)
;
_exptl_crystal_density_diffrn 1.591
_exptl_crystal_density_method 'not measured'
_exptl_crystal_F_000 1696
_exptl_crystal_size_max 0.28
_exptl_crystal_size_mid 0.16
_exptl_crystal_size_min 0.16
_refine_diff_density_max 1.244
_refine_diff_density_min -0.755
_refine_diff_density_rms 0.083
_refine_ls_extinction_method none
_refine_ls_goodness_of_fit_ref 1.049
_refine_ls_hydrogen_treatment mixed
_refine_ls_matrix_type full
_refine_ls_number_parameters 424
_refine_ls_number_reflns 6288
_refine_ls_number_restraints 0
_refine_ls_restrained_S_all 1.049
_refine_ls_R_factor_all 0.0413
_refine_ls_R_factor_gt 0.0291
_refine_ls_shift/su_max 0.069
_refine_ls_shift/su_mean 0.002
_refine_ls_structure_factor_coef Fsqd
_refine_ls_weighting_details 'calc w=1/[\s^2^(Fo^2^)+(0.0270P)^2^+6.8437P] where P=(Fo^2^+2Fc^2^)/3'
_refine_ls_weighting_scheme calc
_refine_ls_wR_factor_gt 0.0614
_refine_ls_wR_factor_ref 0.0662
_reflns_number_gt 5283
_reflns_number_total 6288
_reflns_threshold_expression >2sigma(I)
_cod_data_source_file om500978n_si_002.cif
_cod_data_source_block 8d
_cod_depositor_comments 'Adding full bibliography for 4084931--4084938.cif.'
_cod_original_sg_symbol_H-M P21/c
_cod_database_code 4084938

loop_
_symmetry_equiv_pos_as_xyz
'x, y, z'
'-x, y+1/2, -z+1/2'
'-x, -y, -z'
'x, -y-1/2, z-1/2'

loop_
_atom_site_label
_atom_site_type_symbol
_atom_site_fract_x
_atom_site_fract_y
_atom_site_fract_z
_atom_site_U_iso_or_equiv
_atom_site_adp_type
_atom_site_occupancy
_atom_site_symmetry_multiplicity
_atom_site_calc_flag
_atom_site_refinement_flags
H5N H 1.189(4) 0.676(3) 0.9565(15) 0.024(10) Uiso 1 1 d .
H4N H 0.788(4) 0.520(3) 0.8692(16) 0.033(12) Uiso 1 1 d .
C1 C 0.4305(4) 0.6353(3) 0.86735(16) 0.0348(9) Uani 1 1 d .
H1A H 0.3623 0.6454 0.8317 0.052 Uiso 1 1 calc R
H1B H 0.4045 0.6687 0.8945 0.052 Uiso 1 1 calc R
H1C H 0.4384 0.5676 0.8755 0.052 Uiso 1 1 calc R
C2 C 0.5350(3) 0.5340(3) 0.77500(13) 0.0254(8) Uani 1 1 d .
H2 H 0.4525 0.5612 0.7529 0.031 Uiso 1 1 calc R
C3 C 0.5890(4) 0.4481(3) 0.76408(15) 0.0329(9) Uani 1 1 d .
H3 H 0.5508 0.4074 0.7342 0.040 Uiso 1 1 calc R
C4 C 0.7103(4) 0.4362(3) 0.80656(16) 0.0319(9) Uani 1 1 d .
H4 H 0.7712 0.3853 0.8110 0.038 Uiso 1 1 calc R
C5 C 0.8872(3) 0.7195(2) 0.84345(13) 0.0173(7) Uani 1 1 d .
C6 C 0.8578(3) 0.7459(2) 0.78872(12) 0.0181(7) Uani 1 1 d .
C7 C 0.9385(3) 0.7056(2) 0.76141(13) 0.0228(7) Uani 1 1 d .
H7 H 0.9202 0.7214 0.7248 0.027 Uiso 1 1 calc R
C8 C 1.0442(3) 0.6434(3) 0.78714(14) 0.0258(8) Uani 1 1 d .
H8 H 1.0961 0.6174 0.7679 0.031 Uiso 1 1 calc R
C9 C 1.0732(3) 0.6196(2) 0.84183(14) 0.0248(8) Uani 1 1 d .
H9 H 1.1458 0.5786 0.8596 0.030 Uiso 1 1 calc R
C10 C 0.9940(3) 0.6569(2) 0.86989(13) 0.0194(7) Uani 1 1 d .
C11 C 0.7440(3) 0.8163(2) 0.75916(13) 0.0219(7) Uani 1 1 d .
H11 H 0.7033 0.8391 0.7856 0.026 Uiso 1 1 calc R
C12 C 0.8019(4) 0.9041(3) 0.73880(15) 0.0311(8) Uani 1 1 d .
H12A H 0.8684 0.9357 0.7695 0.047 Uiso 1 1 calc R
H12B H 0.7289 0.9481 0.7207 0.047 Uiso 1 1 calc R
H12C H 0.8444 0.8833 0.7135 0.047 Uiso 1 1 calc R
C13 C 0.6322(4) 0.7662(3) 0.71243(15) 0.0326(9) Uani 1 1 d .
H13A H 0.6706 0.7406 0.6868 0.049 Uiso 1 1 calc R
H13B H 0.5618 0.8118 0.6941 0.049 Uiso 1 1 calc R
H13C H 0.5938 0.7147 0.7270 0.049 Uiso 1 1 calc R
C14 C 1.0166(3) 0.6241(2) 0.92708(13) 0.0208(7) Uani 1 1 d .
C15 C 1.1715(4) 0.6191(3) 1.02279(15) 0.0377(10) Uani 1 1 d .
H15A H 1.1200 0.6579 1.0392 0.057 Uiso 1 1 calc R
H15B H 1.2675 0.6294 1.0419 0.057 Uiso 1 1 calc R
H15C H 1.1502 0.5523 1.0252 0.057 Uiso 1 1 calc R
C16 C 0.8374(3) 0.8217(2) 0.90747(12) 0.0166(6) Uani 1 1 d .
C17 C 0.9689(3) 0.8754(2) 0.92190(13) 0.0205(7) Uani 1 1 d .
H17A H 1.0149 0.8572 0.8973 0.031 Uiso 1 1 calc R
H17B H 1.0258 0.8603 0.9589 0.031 Uiso 1 1 calc R
H17C H 0.9508 0.9434 0.9188 0.031 Uiso 1 1 calc R
C18 C 0.7398(3) 0.8453(2) 0.93598(12) 0.0164(6) Uani 1 1 d .
C19 C 0.7766(3) 0.9222(2) 0.97849(13) 0.0212(7) Uani 1 1 d .
H19A H 0.7009 0.9337 0.9904 0.032 Uiso 1 1 calc R
H19B H 0.7981 0.9804 0.9633 0.032 Uiso 1 1 calc R
H19C H 0.8547 0.9022 1.0092 0.032 Uiso 1 1 calc R
C20 C 0.5353(3) 0.8076(2) 0.95176(13) 0.0184(7) Uani 1 1 d .
C21 C 0.5646(3) 0.7607(2) 1.00200(13) 0.0234(7) Uani 1 1 d .
C22 C 0.4716(3) 0.7742(3) 1.02918(14) 0.0258(8) Uani 1 1 d .
H22 H 0.4870 0.7441 1.0628 0.031 Uiso 1 1 calc R
C23 C 0.3579(3) 0.8312(2) 1.00697(14) 0.0241(8) Uani 1 1 d .
H23 H 0.2987 0.8408 1.0261 0.029 Uiso 1 1 calc R
C24 C 0.3308(3) 0.8743(2) 0.95675(13) 0.0224(7) Uani 1 1 d .
H24 H 0.2525 0.9118 0.9421 0.027 Uiso 1 1 calc R
C25 C 0.4182(3) 0.8630(2) 0.92726(13) 0.0199(7) Uani 1 1 d .
C26 C 0.6887(4) 0.6961(3) 1.02687(15) 0.0358(9) Uani 1 1 d .
H26 H 0.7507 0.7073 1.0067 0.043 Uiso 1 1 calc R
C27 C 0.6481(7) 0.5925(4) 1.0201(3) 0.104(3) Uani 1 1 d .
H27A H 0.7284 0.5531 1.0283 0.156 Uiso 1 1 calc R
H27B H 0.5887 0.5812 0.9829 0.156 Uiso 1 1 calc R
H27C H 0.6011 0.5767 1.0447 0.156 Uiso 1 1 calc R
C28 C 0.7664(4) 0.7173(4) 1.08644(19) 0.0604(14) Uani 1 1 d .
H28A H 0.7114 0.7001 1.1078 0.091 Uiso 1 1 calc R
H28B H 0.7878 0.7847 1.0909 0.091 Uiso 1 1 calc R
H28C H 0.8496 0.6805 1.0986 0.091 Uiso 1 1 calc R
C29 C 0.3848(3) 0.9098(2) 0.87148(13) 0.0227(7) Uani 1 1 d .
H29 H 0.4403 0.8780 0.8530 0.027 Uiso 1 1 calc R
C30 C 0.4229(4) 1.0158(3) 0.87714(16) 0.0397(10) Uani 1 1 d .
H30A H 0.3706 1.0487 0.8956 0.059 Uiso 1 1 calc R
H30B H 0.4035 1.0434 0.8413 0.059 Uiso 1 1 calc R
H30C H 0.5187 1.0225 0.8981 0.059 Uiso 1 1 calc R
C31 C 0.2340(4) 0.8970(3) 0.83523(15) 0.0424(10) Uani 1 1 d .
H31A H 0.2107 0.8298 0.8329 0.064 Uiso 1 1 calc R
H31B H 0.2197 0.9215 0.7991 0.064 Uiso 1 1 calc R
H31C H 0.1773 0.9318 0.8510 0.064 Uiso 1 1 calc R
F1 F 0.0923(2) 0.76662(16) 0.63231(10) 0.0420(6) Uani 1 1 d .
F2 F 0.3281(2) 0.70479(16) 0.62849(8) 0.0338(5) Uani 1 1 d .
F3 F 0.09834(19) 0.62575(15) 0.56447(7) 0.0305(5) Uani 1 1 d .
F4 F 0.2655(2) 0.52681(15) 0.64776(8) 0.0347(5) Uani 1 1 d .
F5 F 0.0290(2) 0.58856(17) 0.65027(9) 0.0405(5) Uani 1 1 d .
F6 F 0.2618(2) 0.66809(17) 0.71604(8) 0.0408(6) Uani 1 1 d .
N1 N 0.6295(3) 0.79469(19) 0.92241(10) 0.0174(6) Uani 1 1 d .
N2 N 0.8009(2) 0.75279(19) 0.87239(10) 0.0166(6) Uani 1 1 d .
N3 N 0.6183(3) 0.5713(2) 0.82154(11) 0.0213(6) Uani 1 1 d .
N4 N 0.7257(3) 0.5108(2) 0.84048(13) 0.0258(7) Uani 1 1 d .
N5 N 1.1362(3) 0.6460(2) 0.96540(12) 0.0266(7) Uani 1 1 d .
O1 O 0.9279(2) 0.57813(19) 0.93727(10) 0.0336(6) Uani 1 1 d .
Pd1 Pd 0.61225(2) 0.686214(19) 0.868084(10) 0.01903(7) Uani 1 1 d .
Sb1 Sb 0.17945(2) 0.647375(17) 0.640502(9) 0.02210(7) Uani 1 1 d .

loop_
_atom_site_aniso_label
_atom_site_aniso_U_11
_atom_site_aniso_U_22
_atom_site_aniso_U_33
_atom_site_aniso_U_23
_atom_site_aniso_U_13
_atom_site_aniso_U_12
C1 0.0258(19) 0.046(2) 0.040(2) -0.0201(19) 0.0209(17) -0.0132(17)
C2 0.0230(17) 0.031(2) 0.0224(17) -0.0038(15) 0.0080(14) -0.0066(15)
C3 0.041(2) 0.031(2) 0.034(2) -0.0167(17) 0.0224(18) -0.0141(17)
C4 0.038(2) 0.0213(19) 0.045(2) -0.0025(17) 0.0243(19) 0.0015(16)
C5 0.0133(15) 0.0192(17) 0.0216(16) -0.0040(13) 0.0088(13) -0.0028(13)
C6 0.0173(16) 0.0196(17) 0.0186(16) -0.0034(13) 0.0079(13) -0.0030(13)
C7 0.0256(18) 0.0263(19) 0.0209(17) -0.0032(14) 0.0136(14) -0.0032(15)
C8 0.0255(18) 0.032(2) 0.0270(18) -0.0065(16) 0.0182(15) 0.0023(16)
C9 0.0175(17) 0.0251(19) 0.0322(19) -0.0008(15) 0.0092(15) 0.0069(14)
C10 0.0172(16) 0.0216(18) 0.0205(16) -0.0008(13) 0.0082(13) -0.0019(13)
C11 0.0221(17) 0.0264(18) 0.0180(16) 0.0005(14) 0.0082(14) 0.0035(14)
C12 0.034(2) 0.025(2) 0.035(2) 0.0044(16) 0.0132(17) 0.0010(16)
C13 0.0265(19) 0.035(2) 0.031(2) 0.0014(17) 0.0046(16) -0.0009(16)
C14 0.0193(17) 0.0200(18) 0.0227(17) 0.0016(14) 0.0070(14) 0.0034(14)
C15 0.039(2) 0.035(2) 0.030(2) 0.0073(17) 0.0022(17) -0.0101(18)
C16 0.0141(15) 0.0176(16) 0.0166(15) 0.0036(13) 0.0036(12) 0.0031(13)
C17 0.0165(16) 0.0233(18) 0.0238(17) -0.0044(14) 0.0095(14) -0.0013(13)
C18 0.0148(15) 0.0185(16) 0.0163(15) 0.0031(13) 0.0060(12) 0.0024(13)
C19 0.0206(17) 0.0217(18) 0.0237(17) -0.0041(14) 0.0110(14) -0.0010(14)
C20 0.0158(16) 0.0212(17) 0.0224(17) -0.0076(14) 0.0117(13) -0.0064(13)
C21 0.0216(17) 0.0274(19) 0.0246(18) -0.0050(15) 0.0125(14) -0.0008(14)
C22 0.0282(19) 0.0292(19) 0.0244(18) -0.0025(15) 0.0147(15) -0.0051(16)
C23 0.0208(17) 0.031(2) 0.0263(18) -0.0106(15) 0.0155(15) -0.0072(14)
C24 0.0175(16) 0.0237(19) 0.0290(18) -0.0077(14) 0.0119(14) -0.0011(14)
C25 0.0157(16) 0.0225(18) 0.0216(16) -0.0073(14) 0.0068(13) -0.0062(13)
C26 0.038(2) 0.047(2) 0.031(2) 0.0099(18) 0.0230(18) 0.0144(19)
C27 0.100(5) 0.046(3) 0.107(5) -0.013(3) -0.036(4) 0.028(3)
C28 0.034(2) 0.069(3) 0.059(3) -0.006(3) -0.008(2) 0.008(2)
C29 0.0172(16) 0.0288(19) 0.0251(17) -0.0016(15) 0.0113(14) -0.0009(14)
C30 0.052(3) 0.030(2) 0.038(2) 0.0025(18) 0.017(2) -0.0062(19)
C31 0.028(2) 0.066(3) 0.027(2) 0.007(2) 0.0019(17) -0.007(2)
F1 0.0315(12) 0.0343(13) 0.0554(14) -0.0081(11) 0.0095(11) 0.0054(10)
F2 0.0245(11) 0.0472(14) 0.0307(11) -0.0039(10) 0.0109(9) -0.0089(9)
F3 0.0258(11) 0.0403(13) 0.0206(10) -0.0020(9) 0.0022(8) -0.0038(9)
F4 0.0313(11) 0.0342(12) 0.0372(12) 0.0000(10) 0.0105(10) 0.0078(10)
F5 0.0307(12) 0.0498(14) 0.0505(14) 0.0025(11) 0.0260(11) -0.0032(10)
F6 0.0406(13) 0.0624(16) 0.0206(10) -0.0077(10) 0.0121(9) 0.0023(11)
N1 0.0143(13) 0.0206(15) 0.0191(13) -0.0018(11) 0.0080(11) -0.0011(11)
N2 0.0129(13) 0.0234(15) 0.0146(13) 0.0000(11) 0.0063(10) 0.0018(11)
N3 0.0168(14) 0.0245(15) 0.0237(15) -0.0030(12) 0.0087(12) -0.0006(12)
N4 0.0223(16) 0.0268(17) 0.0279(16) 0.0039(14) 0.0083(14) 0.0012(13)
N5 0.0261(16) 0.0259(16) 0.0253(16) 0.0073(13) 0.0061(13) -0.0066(14)
O1 0.0257(13) 0.0453(16) 0.0280(13) 0.0111(12) 0.0074(11) -0.0083(12)
Pd1 0.01407(13) 0.02537(15) 0.02050(13) -0.00803(11) 0.00962(10) -0.00482(10)
Sb1 0.01810(12) 0.03056(14) 0.01884(12) -0.00138(9) 0.00799(9) 0.00118(10)

loop_
_atom_type_symbol
_atom_type_description
_atom_type_scat_dispersion_real
_atom_type_scat_dispersion_imag
_atom_type_scat_source
C C 0.0033 0.0016 'International Tables Vol C Tables 4.2.6.8 and 6.1.1.4'
H H 0.0000 0.0000 'International Tables Vol C Tables 4.2.6.8 and 6.1.1.4'
F F 0.0171 0.0103 'International Tables Vol C Tables 4.2.6.8 and 6.1.1.4'
N N 0.0061 0.0033 'International Tables Vol C Tables 4.2.6.8 and 6.1.1.4'
O O 0.0106 0.0060 'International Tables Vol C Tables 4.2.6.8 and 6.1.1.4'
Pd Pd -0.9988 1.0072 'International Tables Vol C Tables 4.2.6.8 and 6.1.1.4'
Sb Sb -0.5866 1.5461 'International Tables Vol C Tables 4.2.6.8 and 6.1.1.4'

loop_
_geom_angle_atom_site_label_1
_geom_angle_atom_site_label_2
_geom_angle_atom_site_label_3
_geom_angle
Pd1 C1 H1A 109.5
Pd1 C1 H1B 109.5
H1A C1 H1B 109.5
Pd1 C1 H1C 109.5
H1A C1 H1C 109.5
H1B C1 H1C 109.5
N3 C2 C3 109.8(3)
N3 C2 H2 125.1
C3 C2 H2 125.1
C4 C3 C2 105.4(3)
C4 C3 H3 127.3
C2 C3 H3 127.3
N4 C4 C3 107.7(3)
N4 C4 H4 126.2
C3 C4 H4 126.2
C10 C5 C6 121.2(3)
C10 C5 N2 118.9(3)
C6 C5 N2 119.8(3)
C7 C6 C5 117.3(3)
C7 C6 C11 120.2(3)
C5 C6 C11 122.4(3)
C8 C7 C6 121.9(3)
C8 C7 H7 119.1
C6 C7 H7 119.1
C7 C8 C9 119.8(3)
C7 C8 H8 120.1
C9 C8 H8 120.1
C10 C9 C8 119.9(3)
C10 C9 H9 120.1
C8 C9 H9 120.1
C9 C10 C5 119.9(3)
C9 C10 C14 119.9(3)
C5 C10 C14 120.1(3)
C6 C11 C13 110.7(3)
C6 C11 C12 110.6(3)
C13 C11 C12 111.7(3)
C6 C11 H11 107.9
C13 C11 H11 107.9
C12 C11 H11 107.9
C11 C12 H12A 109.5
C11 C12 H12B 109.5
H12A C12 H12B 109.5
C11 C12 H12C 109.5
H12A C12 H12C 109.5
H12B C12 H12C 109.5
C11 C13 H13A 109.5
C11 C13 H13B 109.5
H13A C13 H13B 109.5
C11 C13 H13C 109.5
H13A C13 H13C 109.5
H13B C13 H13C 109.5
O1 C14 N5 122.5(3)
O1 C14 C10 120.5(3)
N5 C14 C10 117.0(3)
N5 C15 H15A 109.5
N5 C15 H15B 109.5
H15A C15 H15B 109.5
N5 C15 H15C 109.5
H15A C15 H15C 109.5
H15B C15 H15C 109.5
N2 C16 C17 124.6(3)
N2 C16 C18 115.6(3)
C17 C16 C18 119.7(3)
C16 C17 H17A 109.5
C16 C17 H17B 109.5
H17A C17 H17B 109.5
C16 C17 H17C 109.5
H17A C17 H17C 109.5
H17B C17 H17C 109.5
N1 C18 C19 124.6(3)
N1 C18 C16 116.5(3)
C19 C18 C16 118.9(3)
C18 C19 H19A 109.5
C18 C19 H19B 109.5
H19A C19 H19B 109.5
C18 C19 H19C 109.5
H19A C19 H19C 109.5
H19B C19 H19C 109.5
C25 C20 C21 123.6(3)
C25 C20 N1 118.3(3)
C21 C20 N1 118.0(3)
C20 C21 C22 116.7(3)
C20 C21 C26 123.2(3)
C22 C21 C26 120.2(3)
C23 C22 C21 121.0(3)
C23 C22 H22 119.5
C21 C22 H22 119.5
C24 C23 C22 120.6(3)
C24 C23 H23 119.7
C22 C23 H23 119.7
C23 C24 C25 121.3(3)
C23 C24 H24 119.3
C25 C24 H24 119.3
C24 C25 C20 116.7(3)
C24 C25 C29 120.4(3)
C20 C25 C29 122.9(3)
C27 C26 C28 109.8(4)
C27 C26 C21 110.8(4)
C28 C26 C21 113.1(3)
C27 C26 H26 107.7
C28 C26 H26 107.7
C21 C26 H26 107.7
C26 C27 H27A 109.5
C26 C27 H27B 109.5
H27A C27 H27B 109.5
C26 C27 H27C 109.5
H27A C27 H27C 109.5
H27B C27 H27C 109.5
C26 C28 H28A 109.5
C26 C28 H28B 109.5
H28A C28 H28B 109.5
C26 C28 H28C 109.5
H28A C28 H28C 109.5
H28B C28 H28C 109.5
C25 C29 C30 111.0(3)
C25 C29 C31 112.3(3)
C30 C29 C31 110.4(3)
C25 C29 H29 107.6
C30 C29 H29 107.6
C31 C29 H29 107.6
C29 C30 H30A 109.5
C29 C30 H30B 109.5
H30A C30 H30B 109.5
C29 C30 H30C 109.5
H30A C30 H30C 109.5
H30B C30 H30C 109.5
C29 C31 H31A 109.5
C29 C31 H31B 109.5
H31A C31 H31B 109.5
C29 C31 H31C 109.5
H31A C31 H31C 109.5
H31B C31 H31C 109.5
C18 N1 C20 119.6(3)
C18 N1 Pd1 116.5(2)
C20 N1 Pd1 123.15(19)
C16 N2 C5 121.8(3)
C16 N2 Pd1 113.3(2)
C5 N2 Pd1 124.6(2)
C2 N3 N4 106.5(3)
C2 N3 Pd1 135.2(2)
N4 N3 Pd1 118.1(2)
C4 N4 N3 110.6(3)
C4 N4 H4N 127(3)
N3 N4 H4N 122(3)
C14 N5 C15 122.8(3)
C14 N5 H5N 118(3)
C15 N5 H5N 119(3)
N3 Pd1 C1 86.93(13)
N3 Pd1 N1 172.31(11)
C1 Pd1 N1 96.80(12)
N3 Pd1 N2 98.57(10)
C1 Pd1 N2 174.42(13)
N1 Pd1 N2 77.85(10)
F1 Sb1 F5 90.17(10)
F1 Sb1 F2 90.20(10)
F5 Sb1 F2 178.22(9)
F1 Sb1 F6 90.51(10)
F5 Sb1 F6 91.22(10)
F2 Sb1 F6 90.52(9)
F1 Sb1 F4 179.19(10)
F5 Sb1 F4 89.59(10)
F2 Sb1 F4 90.02(9)
F6 Sb1 F4 90.27(9)
F1 Sb1 F3 90.04(9)
F5 Sb1 F3 89.15(9)
F2 Sb1 F3 89.11(9)
F6 Sb1 F3 179.34(9)
F4 Sb1 F3 89.18(9)

loop_
_geom_bond_atom_site_label_1
_geom_bond_atom_site_label_2
_geom_bond_distance
C1 Pd1 2.019(3)
C1 H1A 0.9600
C1 H1B 0.9600
C1 H1C 0.9600
C2 N3 1.323(4)
C2 C3 1.390(5)
C2 H2 0.9300
C3 C4 1.366(5)
C3 H3 0.9300
C4 N4 1.332(5)
C4 H4 0.9300
C5 C10 1.389(4)
C5 C6 1.396(4)
C5 N2 1.440(4)
C6 C7 1.396(4)
C6 C11 1.521(4)
C7 C8 1.375(5)
C7 H7 0.9300
C8 C9 1.387(5)
C8 H8 0.9300
C9 C10 1.382(4)
C9 H9 0.9300
C10 C14 1.494(4)
C11 C13 1.524(5)
C11 C12 1.534(5)
C11 H11 0.9800
C12 H12A 0.9600
C12 H12B 0.9600
C12 H12C 0.9600
C13 H13A 0.9600
C13 H13B 0.9600
C13 H13C 0.9600
C14 O1 1.228(4)
C14 N5 1.330(4)
C15 N5 1.455(4)
C15 H15A 0.9600
C15 H15B 0.9600
C15 H15C 0.9600
C16 N2 1.284(4)
C16 C17 1.490(4)
C16 C18 1.493(4)
C17 H17A 0.9600
C17 H17B 0.9600
C17 H17C 0.9600
C18 N1 1.287(4)
C18 C19 1.487(4)
C19 H19A 0.9600
C19 H19B 0.9600
C19 H19C 0.9600
C20 C25 1.394(5)
C20 C21 1.394(5)
C20 N1 1.454(4)
C21 C22 1.402(5)
C21 C26 1.520(5)
C22 C23 1.373(5)
C22 H22 0.9300
C23 C24 1.373(5)
C23 H23 0.9300
C24 C25 1.393(4)
C24 H24 0.9300
C25 C29 1.515(5)
C26 C27 1.490(7)
C26 C28 1.504(6)
C26 H26 0.9800
C27 H27A 0.9600
C27 H27B 0.9600
C27 H27C 0.9600
C28 H28A 0.9600
C28 H28B 0.9600
C28 H28C 0.9600
C29 C30 1.518(5)
C29 C31 1.534(5)
C29 H29 0.9800
C30 H30A 0.9600
C30 H30B 0.9600
C30 H30C 0.9600
C31 H31A 0.9600
C31 H31B 0.9600
C31 H31C 0.9600
F1 Sb1 1.864(2)
F2 Sb1 1.8663(19)
F3 Sb1 1.8819(18)
F4 Sb1 1.876(2)
F5 Sb1 1.866(2)
F6 Sb1 1.870(2)
N1 Pd1 2.029(3)
N2 Pd1 2.142(2)
N3 N4 1.348(4)
N3 Pd1 2.016(3)
N4 H4N 0.81(4)
N5 H5N 0.79(4)

loop_
_geom_torsion_atom_site_label_1
_geom_torsion_atom_site_label_2
_geom_torsion_atom_site_label_3
_geom_torsion_atom_site_label_4
_geom_torsion
N3 C2 C3 C4 -0.4(4)
C2 C3 C4 N4 0.3(4)
C10 C5 C6 C7 1.1(5)
N2 C5 C6 C7 -175.2(3)
C10 C5 C6 C11 -178.3(3)
N2 C5 C6 C11 5.4(5)
C5 C6 C7 C8 -0.9(5)
C11 C6 C7 C8 178.5(3)
C6 C7 C8 C9 -0.3(5)
C7 C8 C9 C10 1.3(5)
C8 C9 C10 C5 -1.1(5)
C8 C9 C10 C14 174.2(3)
C6 C5 C10 C9 -0.1(5)
N2 C5 C10 C9 176.2(3)
C6 C5 C10 C14 -175.4(3)
N2 C5 C10 C14 0.9(4)
C7 C6 C11 C13 65.4(4)
C5 C6 C11 C13 -115.2(3)
C7 C6 C11 C12 -59.0(4)
C5 C6 C11 C12 120.5(3)
C9 C10 C14 O1 -114.0(4)
C5 C10 C14 O1 61.3(4)
C9 C10 C14 N5 65.2(4)
C5 C10 C14 N5 -119.4(3)
N2 C16 C18 N1 -0.3(4)
C17 C16 C18 N1 -178.5(3)
N2 C16 C18 C19 178.1(3)
C17 C16 C18 C19 -0.1(4)
C25 C20 C21 C22 -2.2(5)
N1 C20 C21 C22 -179.7(3)
C25 C20 C21 C26 176.6(3)
N1 C20 C21 C26 -0.9(5)
C20 C21 C22 C23 -0.2(5)
C26 C21 C22 C23 -179.1(3)
C21 C22 C23 C24 1.8(5)
C22 C23 C24 C25 -1.1(5)
C23 C24 C25 C20 -1.3(5)
C23 C24 C25 C29 178.9(3)
C21 C20 C25 C24 3.0(5)
N1 C20 C25 C24 -179.5(3)
C21 C20 C25 C29 -177.2(3)
N1 C20 C25 C29 0.3(5)
C20 C21 C26 C27 -103.7(5)
C22 C21 C26 C27 75.1(5)
C20 C21 C26 C28 132.6(4)
C22 C21 C26 C28 -48.7(5)
C24 C25 C29 C30 79.7(4)
C20 C25 C29 C30 -100.1(4)
C24 C25 C29 C31 -44.5(4)
C20 C25 C29 C31 135.7(3)
C19 C18 N1 C20 -3.7(5)
C16 C18 N1 C20 174.6(3)
C19 C18 N1 Pd1 -174.7(2)
C16 C18 N1 Pd1 3.6(4)
C25 C20 N1 C18 101.0(4)
C21 C20 N1 C18 -81.4(4)
C25 C20 N1 Pd1 -88.6(3)
C21 C20 N1 Pd1 89.0(3)
C17 C16 N2 C5 0.8(5)
C18 C16 N2 C5 -177.4(3)
C17 C16 N2 Pd1 175.2(2)
C18 C16 N2 Pd1 -3.0(3)
C10 C5 N2 C16 80.2(4)
C6 C5 N2 C16 -103.4(4)
C10 C5 N2 Pd1 -93.6(3)
C6 C5 N2 Pd1 82.8(3)
C3 C2 N3 N4 0.4(4)
C3 C2 N3 Pd1 -175.4(2)
C3 C4 N4 N3 -0.1(4)
C2 N3 N4 C4 -0.2(4)
Pd1 N3 N4 C4 176.5(2)
O1 C14 N5 C15 -1.2(5)
C10 C14 N5 C15 179.6(3)
C2 N3 Pd1 C1 53.3(3)
N4 N3 Pd1 C1 -122.2(3)
C2 N3 Pd1 N2 -125.8(3)
N4 N3 Pd1 N2 58.8(2)
C18 N1 Pd1 C1 177.7(2)
C20 N1 Pd1 C1 7.1(3)
C18 N1 Pd1 N2 -3.9(2)
C20 N1 Pd1 N2 -174.6(3)
C16 N2 Pd1 N3 -169.4(2)
C5 N2 Pd1 N3 4.8(2)
C16 N2 Pd1 N1 3.7(2)
C5 N2 Pd1 N1 177.9(3)
